data_1563966
loop_
_publ_author_name
'Montes-Tolentino, Pedro'
'Rodr\'iguez-L\'opez, Germ\'an'
'S\'anchez-Ruiz, Sonia A.'
'Villase\~nor-Granados, Tayde Osvaldo'
'Flores-Parra, Angelina'

_publ_section_title
;
 Structural analysis of (5-methyl-[1,3,5]-dithiazinan-2-yl)phosphines and
 their oxides. N-Borane adducts as conformational probes
;
_journal_name_full 'Inorganica Chimica Acta'
_journal_page_first 420
_journal_page_last 430
_journal_paper_doi 10.1016/j.ica.2018.06.045
_journal_volume 482
_journal_year 2018
_chemical_formula_moiety 'C16  H18  N1  P1  S2  Se1'
_chemical_formula_sum 'C16 H18 N P S2 Se'
_chemical_formula_weight 398.36
_space_group_IT_number 14
_space_group_name_Hall '-P 2ybc'
_space_group_name_H-M_alt 'P 1 21/c 1'
_symmetry_cell_setting monoclinic
_symmetry_Int_Tables_number 14
_symmetry_space_group_name_Hall '-P 2ybc'
_symmetry_space_group_name_H-M 'P 1 21/c 1'
_atom_sites_solution_hydrogens geom
_atom_sites_solution_primary 'direct - structure invariant direct methods'
_atom_sites_solution_secondary 'direct - structure invariant direct methods'
_cell_angle_alpha 90
_cell_angle_beta 93.52(3)
_cell_angle_gamma 90
_cell_formula_units_Z 4
_cell_length_a 15.455(3)
_cell_length_b 10.312(2)
_cell_length_c 11.323(2)
_cell_measurement_reflns_used 0
_cell_measurement_temperature 293(2)
_cell_measurement_theta_max 0
_cell_measurement_theta_min 0
_cell_measurement_wavelength 0.71073
_cell_volume 1801.2(6)
_computing_molecular_graphics 'Ortep for Windows (Farrugia, 2012)'
_computing_publication_material 'WinGX publication routines (Farrugia, 2012)'
_computing_structure_refinement 'SHELXL-2014/7 (Sheldrick, 2014)'
_computing_structure_solution 'SHELXS-2013/1 (Sheldrick, 2008)'
_diffrn_ambient_temperature 293(2)
_diffrn_measured_fraction_theta_full 0.999
_diffrn_measured_fraction_theta_max 0.993
_diffrn_radiation_probe x-ray
_diffrn_radiation_type MoK\a
_diffrn_radiation_wavelength 0.71073
_diffrn_reflns_av_R_equivalents 0.0734
_diffrn_reflns_av_unetI/netI 0.0512
_diffrn_reflns_Laue_measured_fraction_full 0.999
_diffrn_reflns_Laue_measured_fraction_max 0.993
_diffrn_reflns_limit_h_max 20
_diffrn_reflns_limit_h_min -19
_diffrn_reflns_limit_k_max 13
_diffrn_reflns_limit_k_min -13
_diffrn_reflns_limit_l_max 14
_diffrn_reflns_limit_l_min -11
_diffrn_reflns_number 22245
_diffrn_reflns_point_group_measured_fraction_full 0.999
_diffrn_reflns_point_group_measured_fraction_max 0.993
_diffrn_reflns_theta_full 25.242
_diffrn_reflns_theta_max 27.552
_diffrn_reflns_theta_min 2.933
_diffrn_standards_interval_count .
_diffrn_standards_interval_time .
_diffrn_standards_number 0
_exptl_absorpt_coefficient_mu 2.398
_exptl_absorpt_correction_type none
_exptl_crystal_density_diffrn 1.469
_exptl_crystal_density_method 'not measured'
_exptl_crystal_F_000 808
_exptl_crystal_size_max 0
_exptl_crystal_size_mid 0
_exptl_crystal_size_min 0
_refine_diff_density_max 0.286
_refine_diff_density_min -0.512
_refine_diff_density_rms 0.063
_refine_ls_extinction_method none
_refine_ls_goodness_of_fit_ref 1.033
_refine_ls_hydrogen_treatment constr
_refine_ls_matrix_type full
_refine_ls_number_constraints 0
_refine_ls_number_parameters 191
_refine_ls_number_reflns 4132
_refine_ls_number_restraints 0
_refine_ls_restrained_S_all 1.033
_refine_ls_R_factor_all 0.0843
_refine_ls_R_factor_gt 0.0405
_refine_ls_shift/su_max 0.001
_refine_ls_shift/su_mean 0
_refine_ls_structure_factor_coef Fsqd
_refine_ls_weighting_details 'w=1/[\s^2^(Fo^2^)+(0.0533P)^2^+0.0998P] where P=(Fo^2^+2Fc^2^)/3'
_refine_ls_weighting_scheme calc
_refine_ls_wR_factor_gt 0.0945
_refine_ls_wR_factor_ref 0.1098
_reflns_Friedel_coverage 0
_reflns_number_gt 2608
_reflns_number_total 4132
_reflns_threshold_expression 'I > 2\s(I)'
_cod_data_source_file ICA-2018-482-420.cif
_cod_data_source_block 3
_cod_original_cell_volume 1801.3(6)
_cod_original_sg_symbol_H-M 'P 21/c'
_cod_database_code 1563966

loop_
_symmetry_equiv_pos_as_xyz
'x, y, z'
'-x, y+1/2, -z+1/2'
'-x, -y, -z'
'x, -y-1/2, z-1/2'

loop_
_atom_site_label
_atom_site_type_symbol
_atom_site_fract_x
_atom_site_fract_y
_atom_site_fract_z
_atom_site_U_iso_or_equiv
_atom_site_adp_type
_atom_site_occupancy
_atom_site_site_symmetry_order
_atom_site_calc_flag
_atom_site_refinement_flags_posn
_atom_site_refinement_flags_adp
_atom_site_refinement_flags_occupancy
_atom_site_disorder_assembly
_atom_site_disorder_group
Se1 Se 0.77238(2) 0.04910(3) 0.63053(3) 0.06322(15) Uani 1 1 d . . . . .
P1 P 0.73974(5) 0.12183(7) 0.79479(6) 0.0446(2) Uani 1 1 d . . . . .
S1 S 0.86058(6) 0.34358(8) 0.77568(7) 0.0645(3) Uani 1 1 d . . . . .
S3 S 0.91520(5) 0.10159(8) 0.91348(8) 0.0604(2) Uani 1 1 d . . . . .
C2 C 0.82799(17) 0.2133(2) 0.8707(2) 0.0457(7) Uani 1 1 d . . . . .
H2 H 0.8065 0.2515 0.9426 0.055 Uiso 1 1 calc R U . . .
N5 N 1.01685(18) 0.3231(2) 0.9114(2) 0.0632(7) Uani 1 1 d . . . . .
C4 C 0.9890(2) 0.2220(3) 0.9858(3) 0.0635(8) Uani 1 1 d . . . . .
H4A H 0.9602 0.2609 1.0507 0.076 Uiso 1 1 calc R U . . .
H4B H 1.0398 0.1769 1.0193 0.076 Uiso 1 1 calc R U . . .
C6 C 0.9490(2) 0.4110(3) 0.8753(3) 0.0722(10) Uani 1 1 d . . . . .
H6A H 0.9744 0.4839 0.8358 0.087 Uiso 1 1 calc R U . . .
H6B H 0.9239 0.4442 0.9456 0.087 Uiso 1 1 calc R U . . .
C8 C 0.71542(18) -0.0050(3) 0.8998(3) 0.0491(7) Uani 1 1 d . . . . .
C14 C 0.64646(18) 0.2289(3) 0.7844(2) 0.0490(7) Uani 1 1 d . . . . .
C9 C 0.73709(19) -0.1314(3) 0.8779(3) 0.0589(8) Uani 1 1 d . . . . .
H9 H 0.7628 -0.1524 0.8082 0.071 Uiso 1 1 calc R U . . .
C19 C 0.5841(2) 0.2100(3) 0.6931(3) 0.0656(9) Uani 1 1 d . . . . .
H19 H 0.5921 0.1467 0.6363 0.079 Uiso 1 1 calc R U . . .
C7 C 1.0686(2) 0.2783(4) 0.8161(3) 0.0834(11) Uani 1 1 d . . . . .
H7A H 1.034 0.2226 0.7643 0.125 Uiso 1 1 calc R U . . .
H7B H 1.118 0.2313 0.8489 0.125 Uiso 1 1 calc R U . . .
H7C H 1.0877 0.3516 0.7724 0.125 Uiso 1 1 calc R U . . .
C10 C 0.7211(2) -0.2274(3) 0.9582(3) 0.0733(10) Uani 1 1 d . . . . .
H10 H 0.7363 -0.3127 0.9428 0.088 Uiso 1 1 calc R U . . .
C15 C 0.6338(2) 0.3266(3) 0.8643(3) 0.0691(9) Uani 1 1 d . . . . .
H15 H 0.676 0.3424 0.9247 0.083 Uiso 1 1 calc R U . . .
C16 C 0.5595(2) 0.4018(4) 0.8567(3) 0.0830(11) Uani 1 1 d . . . . .
H16 H 0.5519 0.4673 0.9115 0.1 Uiso 1 1 calc R U . . .
C11 C 0.6838(3) -0.1985(4) 1.0585(4) 0.0849(11) Uani 1 1 d . . . . .
H11 H 0.672 -0.2642 1.1114 0.102 Uiso 1 1 calc R U . . .
C13 C 0.6787(3) 0.0246(4) 1.0032(4) 0.0957(14) Uani 1 1 d . . . . .
H13 H 0.6644 0.1101 1.0196 0.115 Uiso 1 1 calc R U . . .
C17 C 0.4975(2) 0.3789(4) 0.7679(4) 0.0897(12) Uani 1 1 d . . . . .
H17 H 0.4467 0.4276 0.7633 0.108 Uiso 1 1 calc R U . . .
C18 C 0.5099(2) 0.2850(4) 0.6861(4) 0.0923(13) Uani 1 1 d . . . . .
H18 H 0.468 0.2712 0.6248 0.111 Uiso 1 1 calc R U . . .
C12 C 0.6626(4) -0.0725(5) 1.0838(4) 0.1164(18) Uani 1 1 d . . . . .
H12 H 0.6378 -0.0526 1.1544 0.14 Uiso 1 1 calc R U . . .

loop_
_atom_site_aniso_label
_atom_site_aniso_U_11
_atom_site_aniso_U_22
_atom_site_aniso_U_33
_atom_site_aniso_U_23
_atom_site_aniso_U_13
_atom_site_aniso_U_12
Se1 0.0868(3) 0.0583(2) 0.0444(2) -0.00568(14) 0.00226(17) 0.00160(17)
P1 0.0522(5) 0.0413(4) 0.0397(4) -0.0002(3) -0.0028(3) 0.0001(3)
S1 0.0708(6) 0.0521(5) 0.0684(6) 0.0160(4) -0.0125(4) -0.0097(4)
S3 0.0558(5) 0.0478(4) 0.0754(6) 0.0070(4) -0.0139(4) 0.0009(4)
C2 0.0510(17) 0.0410(15) 0.0444(16) -0.0014(13) -0.0014(13) -0.0002(12)
N5 0.0634(17) 0.0605(16) 0.0643(17) -0.0033(14) -0.0082(14) -0.0118(14)
C4 0.061(2) 0.070(2) 0.058(2) 0.0009(17) -0.0138(16) -0.0055(17)
C6 0.088(3) 0.0508(19) 0.076(2) -0.0035(18) -0.006(2) -0.0217(18)
C8 0.0524(17) 0.0460(16) 0.0480(17) 0.0044(14) -0.0039(14) -0.0044(13)
C14 0.0515(17) 0.0468(16) 0.0481(17) 0.0045(14) -0.0034(14) -0.0002(13)
C9 0.059(2) 0.0517(19) 0.066(2) 0.0093(16) 0.0037(16) -0.0008(14)
C19 0.059(2) 0.062(2) 0.073(2) -0.0013(17) -0.0167(17) -0.0051(16)
C7 0.061(2) 0.106(3) 0.082(3) -0.004(2) 0.006(2) -0.017(2)
C10 0.074(2) 0.056(2) 0.089(3) 0.019(2) -0.003(2) -0.0013(17)
C15 0.068(2) 0.074(2) 0.063(2) -0.0084(18) -0.0132(17) 0.0208(18)
C16 0.080(3) 0.084(2) 0.086(3) -0.005(2) 0.004(2) 0.030(2)
C11 0.087(3) 0.084(3) 0.083(3) 0.041(2) 0.004(2) -0.003(2)
C13 0.154(4) 0.067(2) 0.069(3) 0.013(2) 0.033(3) 0.019(3)
C17 0.058(2) 0.094(3) 0.114(3) 0.013(3) -0.010(2) 0.022(2)
C18 0.065(2) 0.094(3) 0.113(3) 0.002(3) -0.036(2) 0.001(2)
C12 0.171(5) 0.112(4) 0.072(3) 0.033(3) 0.057(3) 0.022(3)

loop_
_atom_type_symbol
_atom_type_description
_atom_type_scat_dispersion_real
_atom_type_scat_dispersion_imag
_atom_type_scat_source
C C 0.0033 0.0016 'International Tables Vol C Tables 4.2.6.8 and 6.1.1.4'
H H 0 0 'International Tables Vol C Tables 4.2.6.8 and 6.1.1.4'
N N 0.0061 0.0033 'International Tables Vol C Tables 4.2.6.8 and 6.1.1.4'
P P 0.1023 0.0942 'International Tables Vol C Tables 4.2.6.8 and 6.1.1.4'
S S 0.1246 0.1234 'International Tables Vol C Tables 4.2.6.8 and 6.1.1.4'
Se Se -0.0929 2.2259 'International Tables Vol C Tables 4.2.6.8 and 6.1.1.4'

loop_
_geom_angle_atom_site_label_1
_geom_angle_atom_site_label_2
_geom_angle_atom_site_label_3
_geom_angle
_geom_angle_site_symmetry_1
_geom_angle_site_symmetry_3
C14 P1 C8 106.51(14) . .
C14 P1 C2 106.45(13) . .
C8 P1 C2 103.96(13) . .
C14 P1 Se1 113.19(10) . .
C8 P1 Se1 113.14(11) . .
C2 P1 Se1 112.86(10) . .
C2 S1 C6 97.94(14) . .
C2 S3 C4 96.88(14) . .
S1 C2 S3 113.57(15) . .
S1 C2 P1 109.26(14) . .
S3 C2 P1 108.52(13) . .
S1 C2 H2 108.5 . .
S3 C2 H2 108.5 . .
P1 C2 H2 108.5 . .
C4 N5 C6 113.0(3) . .
C4 N5 C7 114.0(3) . .
C6 N5 C7 114.6(3) . .
N5 C4 S3 115.6(2) . .
N5 C4 H4A 108.4 . .
S3 C4 H4A 108.4 . .
N5 C4 H4B 108.4 . .
S3 C4 H4B 108.4 . .
H4A C4 H4B 107.4 . .
N5 C6 S1 115.9(2) . .
N5 C6 H6A 108.3 . .
S1 C6 H6A 108.3 . .
N5 C6 H6B 108.3 . .
S1 C6 H6B 108.3 . .
H6A C6 H6B 107.4 . .
C13 C8 C9 119.1(3) . .
C13 C8 P1 120.8(3) . .
C9 C8 P1 120.1(2) . .
C15 C14 C19 118.3(3) . .
C15 C14 P1 123.2(2) . .
C19 C14 P1 118.5(2) . .
C8 C9 C10 120.5(3) . .
C8 C9 H9 119.8 . .
C10 C9 H9 119.8 . .
C18 C19 C14 120.1(3) . .
C18 C19 H19 119.9 . .
C14 C19 H19 119.9 . .
N5 C7 H7A 109.5 . .
N5 C7 H7B 109.5 . .
H7A C7 H7B 109.5 . .
N5 C7 H7C 109.5 . .
H7A C7 H7C 109.5 . .
H7B C7 H7C 109.5 . .
C11 C10 C9 120.3(3) . .
C11 C10 H10 119.9 . .
C9 C10 H10 119.9 . .
C14 C15 C16 121.4(3) . .
C14 C15 H15 119.3 . .
C16 C15 H15 119.3 . .
C17 C16 C15 119.4(4) . .
C17 C16 H16 120.3 . .
C15 C16 H16 120.3 . .
C10 C11 C12 120.6(3) . .
C10 C11 H11 119.7 . .
C12 C11 H11 119.7 . .
C8 C13 C12 120.2(4) . .
C8 C13 H13 119.9 . .
C12 C13 H13 119.9 . .
C18 C17 C16 120.1(4) . .
C18 C17 H17 120 . .
C16 C17 H17 120 . .
C17 C18 C19 120.7(3) . .
C17 C18 H18 119.7 . .
C19 C18 H18 119.7 . .
C11 C12 C13 119.4(4) . .
C11 C12 H12 120.3 . .
C13 C12 H12 120.3 . .

loop_
_geom_bond_atom_site_label_1
_geom_bond_atom_site_label_2
_geom_bond_distance
_geom_bond_site_symmetry_2
Se1 P1 2.0956(9) .
P1 C14 1.814(3) .
P1 C8 1.822(3) .
P1 C2 1.829(3) .
S1 C2 1.812(3) .
S1 C6 1.854(3) .
S3 C2 1.816(3) .
S3 C4 1.843(3) .
C2 H2 0.98 .
N5 C4 1.423(4) .
N5 C6 1.426(4) .
N5 C7 1.456(4) .
C4 H4A 0.97 .
C4 H4B 0.97 .
C6 H6A 0.97 .
C6 H6B 0.97 .
C8 C13 1.366(5) .
C8 C9 1.373(4) .
C14 C15 1.377(4) .
C14 C19 1.383(4) .
C9 C10 1.378(4) .
C9 H9 0.93 .
C19 C18 1.381(5) .
C19 H19 0.93 .
C7 H7A 0.96 .
C7 H7B 0.96 .
C7 H7C 0.96 .
C10 C11 1.338(5) .
C10 H10 0.93 .
C15 C16 1.383(5) .
C15 H15 0.93 .
C16 C17 1.367(5) .
C16 H16 0.93 .
C11 C12 1.374(6) .
C11 H11 0.93 .
C13 C12 1.388(5) .
C13 H13 0.93 .
C17 C18 1.362(5) .
C17 H17 0.93 .
C18 H18 0.93 .
C12 H12 0.93 .

loop_
_geom_torsion_atom_site_label_1
_geom_torsion_atom_site_label_2
_geom_torsion_atom_site_label_3
_geom_torsion_atom_site_label_4
_geom_torsion
_geom_torsion_site_symmetry_1
_geom_torsion_site_symmetry_2
_geom_torsion_site_symmetry_3
_geom_torsion_site_symmetry_4
C6 S1 C2 S3 -57.55(18) . . . .
C6 S1 C2 P1 -178.85(16) . . . .
C4 S3 C2 S1 58.86(17) . . . .
C4 S3 C2 P1 -179.42(15) . . . .
C14 P1 C2 S1 -68.32(17) . . . .
C8 P1 C2 S1 179.42(15) . . . .
Se1 P1 C2 S1 56.44(15) . . . .
C14 P1 C2 S3 167.35(13) . . . .
C8 P1 C2 S3 55.09(17) . . . .
Se1 P1 C2 S3 -67.88(14) . . . .
C6 N5 C4 S3 69.4(3) . . . .
C7 N5 C4 S3 -63.7(3) . . . .
C2 S3 C4 N5 -61.5(3) . . . .
C4 N5 C6 S1 -66.9(3) . . . .
C7 N5 C6 S1 65.9(3) . . . .
C2 S1 C6 N5 57.7(3) . . . .
C14 P1 C8 C13 -43.6(3) . . . .
C2 P1 C8 C13 68.6(3) . . . .
Se1 P1 C8 C13 -168.6(3) . . . .
C14 P1 C8 C9 138.9(2) . . . .
C2 P1 C8 C9 -108.8(2) . . . .
Se1 P1 C8 C9 14.0(3) . . . .
C8 P1 C14 C15 82.6(3) . . . .
C2 P1 C14 C15 -27.9(3) . . . .
Se1 P1 C14 C15 -152.4(2) . . . .
C8 P1 C14 C19 -96.1(3) . . . .
C2 P1 C14 C19 153.5(2) . . . .
Se1 P1 C14 C19 28.9(3) . . . .
C13 C8 C9 C10 0.8(5) . . . .
P1 C8 C9 C10 178.2(2) . . . .
C15 C14 C19 C18 -2.3(5) . . . .
P1 C14 C19 C18 176.5(3) . . . .
C8 C9 C10 C11 0.4(5) . . . .
C19 C14 C15 C16 2.1(5) . . . .
P1 C14 C15 C16 -176.6(3) . . . .
C14 C15 C16 C17 -0.2(6) . . . .
C9 C10 C11 C12 -1.4(6) . . . .
C9 C8 C13 C12 -0.8(7) . . . .
P1 C8 C13 C12 -178.3(4) . . . .
C15 C16 C17 C18 -1.6(6) . . . .
C16 C17 C18 C19 1.4(6) . . . .
C14 C19 C18 C17 0.6(6) . . . .
C10 C11 C12 C13 1.3(8) . . . .
C8 C13 C12 C11 -0.2(8) . . . .
